data_4033845
loop_
_publ_author_name
'Zhao, Yun-Long'
'Cheng, Ying'

_publ_section_title
;
 Construction of Complex Bisether-Bridged Medium-Sized Cyclic Compounds
 from <i>o</i>-(1-(Acyloxy)propargyl)benzaldehydes under Base and Acid
 Catalysis.
;
_journal_issue 17
_journal_name_full 'The Journal of organic chemistry'
_journal_page_first 11114
_journal_page_last 11124
_journal_paper_doi 10.1021/acs.joc.9b01677
_journal_volume 84
_journal_year 2019
_chemical_formula_moiety 'C24 H20 O6'
_chemical_formula_sum 'C24 H20 O6'
_chemical_formula_weight 404.40
_space_group_crystal_system monoclinic
_space_group_IT_number 14
_space_group_name_Hall '-P 2ybc'
_space_group_name_H-M_alt 'P 1 21/c 1'
_atom_sites_solution_hydrogens geom
_audit_creation_date 2018-11-03
_audit_creation_method
;
Olex2 1.2
(compiled 2018.05.29 svn.r3508 for OlexSys, GUI svn.r5506)
;
_cell_angle_alpha 90
_cell_angle_beta 99.140(3)
_cell_angle_gamma 90
_cell_formula_units_Z 4
_cell_length_a 20.7497(5)
_cell_length_b 9.0408(2)
_cell_length_c 10.2972(3)
_cell_measurement_reflns_used 4682
_cell_measurement_temperature 100.00(10)
_cell_measurement_theta_max 71.7710
_cell_measurement_theta_min 4.2950
_cell_volume 1907.17(9)
_computing_cell_refinement 'CrysAlisPro 1.171.39.46e (Rigaku OD, 2018)'
_computing_data_collection 'CrysAlisPro 1.171.39.46e (Rigaku OD, 2018)'
_computing_data_reduction 'CrysAlisPro 1.171.39.46e (Rigaku OD, 2018)'
_computing_molecular_graphics 'Olex2 (Dolomanov et al., 2009)'
_computing_publication_material 'Olex2 (Dolomanov et al., 2009)'
_computing_structure_refinement 'ShelXL (Sheldrick, 2015)'
_diffrn_ambient_environment N~2~
_diffrn_ambient_temperature 100.00(10)
_diffrn_detector 'CCD plate'
_diffrn_detector_area_resol_mean 5.3127
_diffrn_detector_type AtlasS2
_diffrn_measured_fraction_theta_full 1.000
_diffrn_measured_fraction_theta_max 0.988
_diffrn_measurement_details
;
List of Runs (angles in degrees, time in seconds):

  # Type    Start    End  Width  t~exp~   \w     \q     \k     \f   Frames
--------------------------------------------------------------------------
  1  \w    -65.00  28.00   1.00    1.00    --  -41.49  57.00 -30.00   93
  2  \w   -116.00 -24.00   1.00    1.00    --  -41.49 -37.00-180.00   92
  3  \w   -105.00 -78.00   1.00    1.00    --  -41.49-146.00 -92.00   27
  4  \w    -92.00 -43.00   1.00    1.00    --  -41.49 125.00  60.00   49
  5  \w   -115.00 -29.00   1.00    1.00    --  -41.49 -37.00  90.00   86
  6  \w     57.00  84.00   1.00    1.00    --   41.49-125.00-180.00   27
  7  \w     32.00 118.00   1.00    3.00    --  104.69-125.00 -30.00   86
  8  \w     44.00 116.00   1.00    3.00    --  104.69 -45.00 -60.00   72
  9  \w     59.00 136.00   1.00    3.00    --  104.69 -77.00 -60.00   77
 10  \w     33.00 131.00   1.00    3.00    --  104.69 -45.00  30.00   98
 11  \w     35.00  80.00   1.00    3.00    --  104.69 -61.00 150.00   45
 12  \w     24.00  83.00   1.00    3.00    --  104.69 -94.00-120.00   59
 13  \w     71.00 109.00   1.00    3.00    --  104.69 -94.00  60.00   38
 14  \w     22.00  50.00   1.00    3.00    --  104.69 -94.00 -90.00   28
 15  \w    106.00 178.00   1.00    3.00    --  104.69  77.00  90.00   72
 16  \w     55.00 107.00   1.00    3.00    --  104.69 -94.00 150.00   52
 17  \w     19.00 169.00   1.00    3.00    --  104.69   0.00 -90.00  150
;
_diffrn_measurement_device 'four-circle diffractometer'
_diffrn_measurement_device_type 'SuperNova, Dual, Cu at home/near, AtlasS2'
_diffrn_measurement_method '\w scans'
_diffrn_orient_matrix_type 'CrysAlisPro convention (1999,Acta A55,543-557)'
_diffrn_orient_matrix_UB_11 0.0298662000
_diffrn_orient_matrix_UB_12 -0.1382818000
_diffrn_orient_matrix_UB_13 -0.0548578000
_diffrn_orient_matrix_UB_21 -0.0687791000
_diffrn_orient_matrix_UB_22 -0.0529160000
_diffrn_orient_matrix_UB_23 -0.0605200000
_diffrn_orient_matrix_UB_31 0.0056024000
_diffrn_orient_matrix_UB_32 0.0843929000
_diffrn_orient_matrix_UB_33 -0.1276264000
_diffrn_radiation_monochromator mirror
_diffrn_radiation_probe x-ray
_diffrn_radiation_type CuK\a
_diffrn_radiation_wavelength 1.54184
_diffrn_reflns_av_R_equivalents 0.0341
_diffrn_reflns_av_unetI/netI 0.0301
_diffrn_reflns_Laue_measured_fraction_full 1.000
_diffrn_reflns_Laue_measured_fraction_max 0.988
_diffrn_reflns_limit_h_max 25
_diffrn_reflns_limit_h_min -23
_diffrn_reflns_limit_k_max 10
_diffrn_reflns_limit_k_min -10
_diffrn_reflns_limit_l_max 6
_diffrn_reflns_limit_l_min -12
_diffrn_reflns_number 12879
_diffrn_reflns_point_group_measured_fraction_full 1.000
_diffrn_reflns_point_group_measured_fraction_max 0.988
_diffrn_reflns_theta_full 67.684
_diffrn_reflns_theta_max 71.906
_diffrn_reflns_theta_min 4.316
_diffrn_source 'micro-focus sealed X-ray tube'
_diffrn_source_type 'SuperNova (Cu) X-ray Source'
_exptl_absorpt_coefficient_mu 0.838
_exptl_absorpt_correction_T_max 1.00000
_exptl_absorpt_correction_T_min 0.86684
_exptl_absorpt_correction_type multi-scan
_exptl_absorpt_process_details
;
CrysAlisPro 1.171.39.46e (Rigaku Oxford Diffraction, 2018)
Empirical absorption correction using spherical harmonics,
 implemented in SCALE3 ABSPACK scaling algorithm.
;
_exptl_crystal_colour colourless
_exptl_crystal_colour_primary colourless
_exptl_crystal_density_diffrn 1.408
_exptl_crystal_description block
_exptl_crystal_F_000 848
_exptl_crystal_size_max 0.2
_exptl_crystal_size_mid 0.2
_exptl_crystal_size_min 0.15
_refine_diff_density_max 0.295
_refine_diff_density_min -0.293
_refine_diff_density_rms 0.044
_refine_ls_extinction_method none
_refine_ls_goodness_of_fit_ref 1.027
_refine_ls_hydrogen_treatment constr
_refine_ls_matrix_type full
_refine_ls_number_parameters 273
_refine_ls_number_reflns 3699
_refine_ls_number_restraints 0
_refine_ls_restrained_S_all 1.027
_refine_ls_R_factor_all 0.0476
_refine_ls_R_factor_gt 0.0383
_refine_ls_shift/su_max 0.001
_refine_ls_shift/su_mean 0.000
_refine_ls_structure_factor_coef Fsqd
_refine_ls_weighting_details 'w=1/[\s^2^(Fo^2^)+(0.0475P)^2^+0.7620P] where P=(Fo^2^+2Fc^2^)/3'
_refine_ls_weighting_scheme calc
_refine_ls_wR_factor_gt 0.0939
_refine_ls_wR_factor_ref 0.1007
_reflns_Friedel_coverage 0.000
_reflns_number_gt 3118
_reflns_number_total 3699
_reflns_threshold_expression 'I > 2\s(I)'
_cod_data_source_file jo9b01677_si_003.cif
_cod_data_source_block 20181018a
_cod_database_code 4033845
_shelx_shelxl_version_number 2014/7
_chemical_oxdiff_formula c1h1o1
_shelx_space_group_comment
;
The symmetry employed for this shelxl refinement is uniquely defined
by the following loop, which should always be used as a source of
symmetry information in preference to the above space-group names.
They are only intended as comments.
;
_shelx_estimated_absorpt_t_max 0.885
_shelx_estimated_absorpt_t_min 0.850
_reflns_odcompleteness_completeness 99.97
_reflns_odcompleteness_iscentric 1
_reflns_odcompleteness_theta 66.97
_olex2_refinement_description
;
1. Fixed Uiso
 At 1.2 times of:
  All C(H) groups, All C(H,H) groups
 At 1.5 times of:
  All C(H,H,H) groups
2.a Ternary CH refined with riding coordinates:
 C1(H1), C24(H24)
2.b Secondary CH2 refined with riding coordinates:
 C12(H12A,H12B), C13(H13A,H13B)
2.c Aromatic/amide H refined with riding coordinates:
 C3(H3), C4(H4), C5(H5), C6(H6), C19(H19), C20(H20), C21(H21), C22(H22)
2.d Idealised Me refined as rotating group:
 C10(H10A,H10B,H10C), C17(H17A,H17B,H17C)
;
_olex2_submission_special_instructions 'No special instructions were received'
_oxdiff_exptl_absorpt_empirical_details
;
Empirical correction (ABSPACK) includes:
- Absorption correction using spherical harmonics
- Frame scaling
;
_oxdiff_exptl_absorpt_empirical_full_max 1.527
_oxdiff_exptl_absorpt_empirical_full_min 0.778

loop_
_space_group_symop_operation_xyz
'x, y, z'
'-x, y+1/2, -z+1/2'
'-x, -y, -z'
'x, -y-1/2, z-1/2'

loop_
_atom_site_label
_atom_site_type_symbol
_atom_site_fract_x
_atom_site_fract_y
_atom_site_fract_z
_atom_site_U_iso_or_equiv
_atom_site_adp_type
_atom_site_occupancy
_atom_site_site_symmetry_order
_atom_site_calc_flag
_atom_site_refinement_flags_posn
C1 C 0.74262(7) 0.58874(16) 0.82663(14) 0.0178(3) Uani 1 1 d .
H1 H 0.7634 0.6843 0.8511 0.021 Uiso 1 1 calc R
C2 C 0.69492(7) 0.55870(16) 0.92066(14) 0.0174(3) Uani 1 1 d .
C3 C 0.70916(8) 0.60184(17) 1.05127(15) 0.0211(3) Uani 1 1 d .
H3 H 0.7469 0.6556 1.0803 0.025 Uiso 1 1 calc R
C4 C 0.66713(8) 0.56492(18) 1.13929(15) 0.0229(3) Uani 1 1 d .
H4 H 0.6771 0.5934 1.2270 0.027 Uiso 1 1 calc R
C5 C 0.61049(8) 0.48572(17) 1.09605(15) 0.0217(3) Uani 1 1 d .
H5 H 0.5832 0.4585 1.1554 0.026 Uiso 1 1 calc R
C6 C 0.59452(7) 0.44707(16) 0.96420(15) 0.0198(3) Uani 1 1 d .
H6 H 0.5560 0.3959 0.9351 0.024 Uiso 1 1 calc R
C7 C 0.63617(7) 0.48490(16) 0.87515(14) 0.0178(3) Uani 1 1 d .
C8 C 0.62329(7) 0.44876(16) 0.73578(14) 0.0177(3) Uani 1 1 d .
C9 C 0.51243(7) 0.40802(17) 0.65385(14) 0.0186(3) Uani 1 1 d .
C10 C 0.46353(8) 0.29034(18) 0.61082(16) 0.0238(3) Uani 1 1 d .
H10A H 0.4505 0.2956 0.5172 0.036 Uiso 1 1 calc GR
H10B H 0.4261 0.3043 0.6535 0.036 Uiso 1 1 calc GR
H10C H 0.4825 0.1952 0.6340 0.036 Uiso 1 1 calc GR
C11 C 0.66135(7) 0.49853(16) 0.65246(14) 0.0177(3) Uani 1 1 d .
C12 C 0.66388(7) 0.44503(17) 0.51614(15) 0.0208(3) Uani 1 1 d .
H12A H 0.6728 0.5272 0.4610 0.025 Uiso 1 1 calc R
H12B H 0.6222 0.4021 0.4787 0.025 Uiso 1 1 calc R
C13 C 0.71884(7) 0.32670(17) 0.52151(14) 0.0201(3) Uani 1 1 d .
H13A H 0.7042 0.2339 0.5542 0.024 Uiso 1 1 calc R
H13B H 0.7289 0.3099 0.4339 0.024 Uiso 1 1 calc R
C14 C 0.77833(7) 0.37961(17) 0.61003(14) 0.0182(3) Uani 1 1 d .
C15 C 0.82701(7) 0.45938(17) 0.57597(14) 0.0193(3) Uani 1 1 d .
C16 C 0.86543(7) 0.40441(18) 0.37820(15) 0.0222(3) Uani 1 1 d .
C17 C 0.86120(8) 0.4534(2) 0.23862(16) 0.0294(4) Uani 1 1 d .
H17A H 0.8162 0.4624 0.1995 0.044 Uiso 1 1 calc GR
H17B H 0.8822 0.3818 0.1907 0.044 Uiso 1 1 calc GR
H17C H 0.8825 0.5474 0.2359 0.044 Uiso 1 1 calc GR
C18 C 0.87530(7) 0.53174(17) 0.67311(15) 0.0201(3) Uani 1 1 d .
C19 C 0.93166(8) 0.59941(18) 0.64360(16) 0.0230(3) Uani 1 1 d .
H19 H 0.9406 0.5973 0.5579 0.028 Uiso 1 1 calc R
C20 C 0.97430(8) 0.66968(19) 0.74140(17) 0.0267(4) Uani 1 1 d .
H20 H 1.0110 0.7175 0.7205 0.032 Uiso 1 1 calc R
C21 C 0.96262(8) 0.6692(2) 0.87029(17) 0.0271(4) Uani 1 1 d .
H21 H 0.9921 0.7135 0.9363 0.033 Uiso 1 1 calc R
C22 C 0.90624(8) 0.60187(19) 0.90028(16) 0.0239(3) Uani 1 1 d .
H22 H 0.8983 0.6014 0.9866 0.029 Uiso 1 1 calc R
C23 C 0.86209(7) 0.53572(17) 0.80240(15) 0.0198(3) Uani 1 1 d .
C24 C 0.79844(7) 0.47090(16) 0.83143(14) 0.0176(3) Uani 1 1 d .
H24 H 0.8066 0.4296 0.9205 0.021 Uiso 1 1 calc R
O1 O 0.70997(5) 0.60106(11) 0.69380(10) 0.0181(2) Uani 1 1 d .
O2 O 0.57318(5) 0.34788(11) 0.69135(10) 0.0189(2) Uani 1 1 d .
O3 O 0.50196(5) 0.53882(12) 0.65693(11) 0.0232(2) Uani 1 1 d .
O4 O 0.82637(5) 0.49193(12) 0.44194(10) 0.0217(2) Uani 1 1 d .
O5 O 0.89772(5) 0.30511(14) 0.43167(11) 0.0274(3) Uani 1 1 d .
O6 O 0.77574(5) 0.35256(11) 0.74222(9) 0.0177(2) Uani 1 1 d .

loop_
_atom_site_aniso_label
_atom_site_aniso_U_11
_atom_site_aniso_U_22
_atom_site_aniso_U_33
_atom_site_aniso_U_23
_atom_site_aniso_U_13
_atom_site_aniso_U_12
C1 0.0169(7) 0.0182(7) 0.0184(7) -0.0008(5) 0.0027(6) -0.0017(6)
C2 0.0179(7) 0.0139(7) 0.0213(7) 0.0006(5) 0.0059(6) 0.0021(5)
C3 0.0218(8) 0.0179(7) 0.0242(8) -0.0021(6) 0.0055(6) -0.0007(6)
C4 0.0284(8) 0.0210(8) 0.0202(7) -0.0026(6) 0.0069(6) 0.0015(6)
C5 0.0232(8) 0.0194(7) 0.0249(8) 0.0023(6) 0.0108(6) 0.0026(6)
C6 0.0172(7) 0.0174(7) 0.0256(8) 0.0021(6) 0.0061(6) 0.0005(6)
C7 0.0172(7) 0.0151(7) 0.0217(7) 0.0012(5) 0.0041(6) 0.0024(5)
C8 0.0144(7) 0.0162(7) 0.0222(7) 0.0001(5) 0.0024(6) 0.0011(5)
C9 0.0164(7) 0.0229(8) 0.0170(7) 0.0013(6) 0.0042(5) 0.0012(6)
C10 0.0180(7) 0.0221(8) 0.0298(8) 0.0016(6) -0.0003(6) -0.0022(6)
C11 0.0145(7) 0.0166(7) 0.0212(7) 0.0020(6) 0.0005(5) 0.0021(6)
C12 0.0182(7) 0.0247(8) 0.0193(7) 0.0017(6) 0.0027(6) 0.0001(6)
C13 0.0191(7) 0.0226(8) 0.0191(7) -0.0022(6) 0.0043(6) -0.0013(6)
C14 0.0187(7) 0.0197(7) 0.0165(7) -0.0010(5) 0.0041(5) 0.0033(6)
C15 0.0183(7) 0.0228(8) 0.0175(7) 0.0007(6) 0.0046(6) 0.0020(6)
C16 0.0156(7) 0.0299(9) 0.0212(7) -0.0014(6) 0.0035(6) -0.0015(6)
C17 0.0267(8) 0.0422(10) 0.0202(8) 0.0031(7) 0.0064(7) 0.0006(7)
C18 0.0169(7) 0.0228(8) 0.0209(7) 0.0012(6) 0.0044(6) 0.0021(6)
C19 0.0190(7) 0.0267(8) 0.0247(8) 0.0014(6) 0.0076(6) 0.0005(6)
C20 0.0158(7) 0.0308(9) 0.0349(9) -0.0005(7) 0.0082(6) -0.0023(6)
C21 0.0176(7) 0.0333(9) 0.0300(8) -0.0064(7) 0.0024(6) -0.0030(7)
C22 0.0189(7) 0.0304(9) 0.0230(8) -0.0030(6) 0.0050(6) -0.0012(6)
C23 0.0169(7) 0.0208(8) 0.0222(7) -0.0002(6) 0.0049(6) 0.0013(6)
C24 0.0164(7) 0.0195(7) 0.0171(7) -0.0012(5) 0.0030(5) -0.0011(6)
O1 0.0180(5) 0.0182(5) 0.0183(5) 0.0028(4) 0.0030(4) -0.0014(4)
O2 0.0143(5) 0.0183(5) 0.0236(5) -0.0003(4) 0.0015(4) -0.0002(4)
O3 0.0201(5) 0.0204(6) 0.0284(6) -0.0030(4) 0.0016(4) 0.0020(4)
O4 0.0188(5) 0.0280(6) 0.0190(5) 0.0032(4) 0.0047(4) 0.0030(4)
O5 0.0224(6) 0.0354(7) 0.0241(6) 0.0007(5) 0.0029(5) 0.0073(5)
O6 0.0185(5) 0.0188(5) 0.0164(5) -0.0004(4) 0.0041(4) -0.0011(4)

loop_
_atom_type_symbol
_atom_type_description
_atom_type_scat_dispersion_real
_atom_type_scat_dispersion_imag
_atom_type_scat_source
C C 0.0181 0.0091 'International Tables Vol C Tables 4.2.6.8 and 6.1.1.4'
H H 0.0000 0.0000 'International Tables Vol C Tables 4.2.6.8 and 6.1.1.4'
O O 0.0492 0.0322 'International Tables Vol C Tables 4.2.6.8 and 6.1.1.4'

loop_
_geom_angle_atom_site_label_1
_geom_angle_atom_site_label_2
_geom_angle_atom_site_label_3
_geom_angle
C2 C1 H1 107.4
C2 C1 C24 114.34(12)
C24 C1 H1 107.4
O1 C1 H1 107.4
O1 C1 C2 111.51(12)
O1 C1 C24 108.54(11)
C3 C2 C1 120.62(14)
C3 C2 C7 119.85(13)
C7 C2 C1 119.53(13)
C2 C3 H3 119.9
C2 C3 C4 120.28(15)
C4 C3 H3 119.9
C3 C4 H4 120.0
C5 C4 C3 120.01(14)
C5 C4 H4 120.0
C4 C5 H5 120.0
C4 C5 C6 120.10(14)
C6 C5 H5 120.0
C5 C6 H6 119.9
C5 C6 C7 120.17(15)
C7 C6 H6 119.9
C2 C7 C8 116.74(13)
C6 C7 C2 119.45(14)
C6 C7 C8 123.79(14)
C11 C8 C7 121.62(14)
C11 C8 O2 119.55(13)
O2 C8 C7 118.55(12)
O2 C9 C10 110.68(13)
O3 C9 C10 126.36(14)
O3 C9 O2 122.96(14)
C9 C10 H10A 109.5
C9 C10 H10B 109.5
C9 C10 H10C 109.5
H10A C10 H10B 109.5
H10A C10 H10C 109.5
H10B C10 H10C 109.5
C8 C11 C12 127.48(14)
C8 C11 O1 120.31(13)
O1 C11 C12 111.88(12)
C11 C12 H12A 109.9
C11 C12 H12B 109.9
C11 C12 C13 108.89(12)
H12A C12 H12B 108.3
C13 C12 H12A 109.9
C13 C12 H12B 109.9
C12 C13 H13A 109.8
C12 C13 H13B 109.8
H13A C13 H13B 108.3
C14 C13 C12 109.35(12)
C14 C13 H13A 109.8
C14 C13 H13B 109.8
C15 C14 C13 126.93(14)
C15 C14 O6 120.07(14)
O6 C14 C13 112.59(12)
C14 C15 C18 122.06(14)
C14 C15 O4 118.77(14)
O4 C15 C18 118.55(13)
O4 C16 C17 109.91(14)
O5 C16 C17 127.34(15)
O5 C16 O4 122.74(14)
C16 C17 H17A 109.5
C16 C17 H17B 109.5
C16 C17 H17C 109.5
H17A C17 H17B 109.5
H17A C17 H17C 109.5
H17B C17 H17C 109.5
C19 C18 C15 123.87(14)
C19 C18 C23 119.52(15)
C23 C18 C15 116.59(13)
C18 C19 H19 119.9
C20 C19 C18 120.24(14)
C20 C19 H19 119.9
C19 C20 H20 119.8
C19 C20 C21 120.41(15)
C21 C20 H20 119.8
C20 C21 H21 120.2
C20 C21 C22 119.53(15)
C22 C21 H21 120.2
C21 C22 H22 119.7
C23 C22 C21 120.52(15)
C23 C22 H22 119.7
C18 C23 C24 119.00(14)
C22 C23 C18 119.71(14)
C22 C23 C24 121.27(13)
C1 C24 H24 107.8
C23 C24 C1 113.13(12)
C23 C24 H24 107.8
O6 C24 C1 108.63(11)
O6 C24 C23 111.60(11)
O6 C24 H24 107.8
C11 O1 C1 116.90(11)
C9 O2 C8 115.75(11)
C16 O4 C15 115.71(12)
C14 O6 C24 115.70(11)

loop_
_geom_bond_atom_site_label_1
_geom_bond_atom_site_label_2
_geom_bond_distance
C1 H1 0.9800
C1 C2 1.5150(19)
C1 C24 1.569(2)
C1 O1 1.4310(18)
C2 C3 1.386(2)
C2 C7 1.403(2)
C3 H3 0.9300
C3 C4 1.394(2)
C4 H4 0.9300
C4 C5 1.388(2)
C5 H5 0.9300
C5 C6 1.390(2)
C6 H6 0.9300
C6 C7 1.399(2)
C7 C8 1.455(2)
C8 C11 1.333(2)
C8 O2 1.4039(18)
C9 C10 1.488(2)
C9 O2 1.3708(18)
C9 O3 1.2036(19)
C10 H10A 0.9600
C10 H10B 0.9600
C10 H10C 0.9600
C11 C12 1.494(2)
C11 O1 1.3863(18)
C12 H12A 0.9700
C12 H12B 0.9700
C12 C13 1.558(2)
C13 H13A 0.9700
C13 H13B 0.9700
C13 C14 1.492(2)
C14 C15 1.333(2)
C14 O6 1.3925(17)
C15 C18 1.454(2)
C15 O4 1.4092(18)
C16 C17 1.493(2)
C16 O4 1.3721(19)
C16 O5 1.200(2)
C17 H17A 0.9600
C17 H17B 0.9600
C17 H17C 0.9600
C18 C19 1.395(2)
C18 C23 1.402(2)
C19 H19 0.9300
C19 C20 1.385(2)
C20 H20 0.9300
C20 C21 1.387(2)
C21 H21 0.9300
C21 C22 1.396(2)
C22 H22 0.9300
C22 C23 1.385(2)
C23 C24 1.518(2)
C24 H24 0.9800
C24 O6 1.4398(17)

loop_
_geom_torsion_atom_site_label_1
_geom_torsion_atom_site_label_2
_geom_torsion_atom_site_label_3
_geom_torsion_atom_site_label_4
_geom_torsion
C1 C2 C3 C4 -175.60(14)
C1 C2 C7 C6 175.08(13)
C1 C2 C7 C8 -3.3(2)
C1 C24 O6 C14 80.18(14)
C2 C1 C24 C23 -148.01(13)
C2 C1 C24 O6 87.49(14)
C2 C1 O1 C11 -42.99(16)
C2 C3 C4 C5 -0.5(2)
C2 C7 C8 C11 -7.8(2)
C2 C7 C8 O2 166.17(12)
C3 C2 C7 C6 -4.2(2)
C3 C2 C7 C8 177.42(13)
C3 C4 C5 C6 -2.0(2)
C4 C5 C6 C7 1.4(2)
C5 C6 C7 C2 1.6(2)
C5 C6 C7 C8 179.94(14)
C6 C7 C8 C11 173.86(14)
C6 C7 C8 O2 -12.2(2)
C7 C2 C3 C4 3.6(2)
C7 C8 C11 C12 164.97(14)
C7 C8 C11 O1 -7.8(2)
C7 C8 O2 C9 89.84(16)
C8 C11 C12 C13 -94.08(18)
C8 C11 O1 C1 35.00(19)
C10 C9 O2 C8 -179.15(12)
C11 C8 O2 C9 -96.07(16)
C11 C12 C13 C14 -44.56(16)
C12 C11 O1 C1 -138.79(12)
C12 C13 C14 C15 -90.07(18)
C12 C13 C14 O6 82.50(15)
C13 C14 C15 C18 166.42(14)
C13 C14 C15 O4 -4.4(2)
C13 C14 O6 C24 -137.83(13)
C14 C15 C18 C19 171.11(15)
C14 C15 C18 C23 -10.8(2)
C14 C15 O4 C16 -99.84(16)
C15 C14 O6 C24 35.31(19)
C15 C18 C19 C20 178.14(15)
C15 C18 C23 C22 179.48(14)
C15 C18 C23 C24 -2.2(2)
C17 C16 O4 C15 -178.65(13)
C18 C15 O4 C16 89.00(16)
C18 C19 C20 C21 2.2(3)
C18 C23 C24 C1 -93.70(16)
C18 C23 C24 O6 29.17(19)
C19 C18 C23 C22 -2.4(2)
C19 C18 C23 C24 175.89(14)
C19 C20 C21 C22 -2.3(3)
C20 C21 C22 C23 0.0(3)
C21 C22 C23 C18 2.3(2)
C21 C22 C23 C24 -175.92(15)
C22 C23 C24 C1 84.56(18)
C22 C23 C24 O6 -152.57(14)
C23 C18 C19 C20 0.2(2)
C23 C24 O6 C14 -45.22(16)
C24 C1 C2 C3 83.27(17)
C24 C1 C2 C7 -95.96(16)
C24 C1 O1 C11 83.84(14)
O1 C1 C2 C3 -153.13(13)
O1 C1 C2 C7 27.64(18)
O1 C1 C24 C23 86.81(14)
O1 C1 C24 O6 -37.69(14)
O1 C11 C12 C13 79.16(15)
O2 C8 C11 C12 -8.9(2)
O2 C8 C11 O1 178.33(12)
O3 C9 O2 C8 0.7(2)
O4 C15 C18 C19 -18.0(2)
O4 C15 C18 C23 160.00(13)
O5 C16 O4 C15 0.8(2)
O6 C14 C15 C18 -5.6(2)
O6 C14 C15 O4 -176.48(12)
